data_1508943
loop_
_publ_author_name
'Z\"ophel, Lukas'
'Enkelmann, Volker'
'M\"ullen, Klaus'

_publ_section_title
;
 Tuning the HOMO-LUMO Gap of Pyrene Effectively via Donor-Acceptor
 Substitution: Positions 4,5 Versus 9,10.
;
_journal_issue 4
_journal_name_full 'Organic letters'
_journal_page_first 804
_journal_page_last 807
_journal_paper_doi 10.1021/ol303476g
_journal_volume 15
_journal_year 2013
_chemical_formula_moiety 'C10 H9 O2'
_chemical_formula_sum 'C10 H9 O2'
_chemical_formula_weight 161.18
_space_group_IT_number 15
_symmetry_cell_setting monoclinic
_symmetry_space_group_name_Hall '-C 2yc'
_symmetry_space_group_name_H-M 'C 1 2/c 1'
_atom_sites_solution_hydrogens geom
_atom_sites_solution_primary direct
_audit_creation_date 12-11-12
_audit_creation_method CRYSTALS_ver_12.84
_cell_angle_alpha 90
_cell_angle_beta 114.524(5)
_cell_angle_gamma 90
_cell_formula_units_Z 8
_cell_length_a 15.5468(10)
_cell_length_b 10.7779(10)
_cell_length_c 10.2340(8)
_cell_measurement_reflns_used 0
_cell_measurement_temperature 120
_cell_measurement_theta_max 0
_cell_measurement_theta_min 0
_cell_volume 1560.1(2)
_computing_cell_refinement 'DENZO/SCALEPACK (Otwinowski & Minor, 1997)'
_computing_data_collection 'COLLECT (Nonius, 1997-2001).'
_computing_data_reduction 'DENZO/SCALEPACK (Otwinowski & Minor, 1997)'
_computing_molecular_graphics 'CAMERON (Watkin et al., 1996)'
_computing_publication_material 'CRYSTALS (Betteridge et al., 2003)'
_computing_structure_refinement 'CRYSTALS (Betteridge et al., 2003)'
_computing_structure_solution 'SHELXS 86 (Sheldrick, 1986)'
_diffrn_ambient_temperature 120
_diffrn_measured_fraction_theta_full 0.988
_diffrn_measured_fraction_theta_max 0.979
_diffrn_measurement_device_type 'Nonius KappaCCD'
_diffrn_measurement_method '\f & \w scans'
_diffrn_radiation_monochromator graphite
_diffrn_radiation_type 'Mo K\a'
_diffrn_radiation_wavelength 0.71073
_diffrn_reflns_av_R_equivalents 0.051
_diffrn_reflns_limit_h_max 22
_diffrn_reflns_limit_h_min -22
_diffrn_reflns_limit_k_max 14
_diffrn_reflns_limit_k_min -15
_diffrn_reflns_limit_l_max 14
_diffrn_reflns_limit_l_min -14
_diffrn_reflns_number 6636
_diffrn_reflns_theta_full 27.148
_diffrn_reflns_theta_max 30.504
_diffrn_reflns_theta_min 2.376
_diffrn_standards_number 0
_exptl_absorpt_coefficient_mu 0.095
_exptl_absorpt_correction_T_max 0.99
_exptl_absorpt_correction_T_min 0.96
_exptl_absorpt_correction_type multi-scan
_exptl_absorpt_process_details 'SORTAV (Blessing)'
_exptl_crystal_colour colourless
_exptl_crystal_density_diffrn 1.372
_exptl_crystal_description prism
_exptl_crystal_F_000 680
_exptl_crystal_size_max 0.39
_exptl_crystal_size_mid 0.18
_exptl_crystal_size_min 0.12
_refine_diff_density_max 0.38
_refine_diff_density_min -0.22
_refine_ls_extinction_method None
_refine_ls_goodness_of_fit_ref 1.0806
_refine_ls_hydrogen_treatment constr
_refine_ls_matrix_type full
_refine_ls_number_parameters 109
_refine_ls_number_reflns 1595
_refine_ls_number_restraints 0
_refine_ls_R_factor_all 0.0628
_refine_ls_R_factor_gt 0.0428
_refine_ls_shift/su_max 0.000146
_refine_ls_structure_factor_coef F
_refine_ls_weighting_details
;
 Method, part 1, Chebychev polynomial, (Watkin, 1994, Prince, 1982) 
 [weight] = 1.0/[A~0~*T~0~(x)+A~1~*T~1~(x) ... +A~n-1~]*T~n-1~(x)] 
 where A~i~ are the Chebychev coefficients listed below and x= Fcalc/Fmax 
 Method = Robust Weighting (Prince, 1982) 
 W = [weight] * [1-(deltaF/6*sigmaF)^2^]^2^ 
 A~i~ are: 
 1.45 0.531 0.963 
;
_refine_ls_weighting_scheme calc
_refine_ls_wR_factor_all 0.0603
_refine_ls_wR_factor_gt 0.0532
_refine_ls_wR_factor_ref 0.0532
_reflns_limit_h_max 20
_reflns_limit_h_min -22
_reflns_limit_k_max 15
_reflns_limit_k_min 0
_reflns_limit_l_max 14
_reflns_limit_l_min 0
_reflns_number_gt 1595
_reflns_number_total 2336
_reflns_threshold_expression I>3.0\s(I)
_cod_data_source_file ol303476g_si_005.cif
_cod_data_source_block 2py4ome
_cod_depositor_comments
;
The following automatic conversions were performed:

'_symmetry_cell_setting' value 'Monoclinic' changed to 'monoclinic'
according to /home/saulius/struct/CIF-dictionaries/cif_core.dic
dictionary named 'cif_core.dic' version 2.4.2 from 2011-04-26.

Automatic conversion script
Id: cif_fix_values 1891 2012-01-12 08:04:46Z andrius 
;
_cod_original_sg_symbol_H-M 'C 1 2/c 1 '
_cod_database_code 1508943

loop_
_symmetry_equiv_pos_as_xyz
x,y,z
-x,-y,-z
x+1/2,y+1/2,z
-x+1/2,-y+1/2,-z
-x,y,-z+1/2
x,-y,z+1/2
-x+1/2,y+1/2,-z+1/2
x+1/2,-y+1/2,z+1/2

loop_
_atom_site_label
_atom_site_type_symbol
_atom_site_fract_x
_atom_site_fract_y
_atom_site_fract_z
_atom_site_U_iso_or_equiv
_atom_site_occupancy
_atom_site_adp_type
_atom_site_refinement_flags_posn
O1 O 0.10119(6) 0.06628(8) 0.16213(10) 0.0240 1.0000 Uani .
O2 O 0.01497(6) 0.28987(9) 0.04752(9) 0.0226 1.0000 Uani .
C1 C 0.23223(8) 0.11349(11) 0.10153(12) 0.0189 1.0000 Uani .
C2 C 0.14313(8) 0.14840(11) 0.10364(12) 0.0195 1.0000 Uani .
C3 C 0.09955(8) 0.25688(11) 0.04296(12) 0.0194 1.0000 Uani .
C4 C 0.14060(8) 0.34073(11) -0.02501(12) 0.0191 1.0000 Uani .
C5 C 0.09748(9) 0.45331(11) -0.08575(13) 0.0215 1.0000 Uani .
C6 C 0.13752(9) 0.52974(11) -0.15513(13) 0.0229 1.0000 Uani .
C7 C 0.22171(9) 0.49756(11) -0.16367(13) 0.0218 1.0000 Uani .
C8 C 0.22728(8) 0.30682(10) -0.03159(12) 0.0179 1.0000 Uani .
C9 C 0.12100(12) 0.09155(16) 0.30911(15) 0.0369 1.0000 Uani .
C10 C -0.06580(9) 0.24570(13) -0.07544(14) 0.0272 1.0000 Uani .
H51 H 0.0406 0.4775 -0.0794 0.0278 1.0000 Uiso R
H61 H 0.1069 0.6051 -0.1974 0.0282 1.0000 Uiso R
H71 H 0.2482 0.5506 -0.2114 0.0275 1.0000 Uiso R
H91 H 0.0903 0.0318 0.3432 0.0482 1.0000 Uiso R
H92 H 0.1873 0.0875 0.3651 0.0482 1.0000 Uiso R
H93 H 0.0987 0.1721 0.3167 0.0482 1.0000 Uiso R
H101 H -0.1221 0.2706 -0.0677 0.0346 1.0000 Uiso R
H102 H -0.0648 0.2796 -0.1605 0.0346 1.0000 Uiso R
H103 H -0.0637 0.1577 -0.0791 0.0346 1.0000 Uiso R

loop_
_atom_site_aniso_label
_atom_site_aniso_U_11
_atom_site_aniso_U_22
_atom_site_aniso_U_33
_atom_site_aniso_U_23
_atom_site_aniso_U_13
_atom_site_aniso_U_12
O1 0.0282(4) 0.0217(4) 0.0246(4) 0.0013(3) 0.0133(4) -0.0018(3)
O2 0.0206(4) 0.0258(4) 0.0217(4) -0.0020(3) 0.0091(3) 0.0032(3)
C1 0.0215(5) 0.0165(5) 0.0168(5) -0.0002(4) 0.0062(4) 0.0014(4)
C2 0.0229(5) 0.0177(5) 0.0177(5) -0.0003(4) 0.0081(4) 0.0000(4)
C3 0.0209(5) 0.0204(5) 0.0169(5) -0.0013(4) 0.0079(4) 0.0023(4)
C4 0.0219(5) 0.0181(5) 0.0160(5) -0.0012(4) 0.0065(4) 0.0024(4)
C5 0.0232(5) 0.0187(5) 0.0209(5) 0.0005(4) 0.0073(4) 0.0041(4)
C6 0.0254(5) 0.0182(5) 0.0221(5) 0.0018(4) 0.0067(4) 0.0043(4)
C7 0.0252(5) 0.0175(5) 0.0209(5) 0.0019(4) 0.0078(4) 0.0017(4)
C8 0.0201(5) 0.0151(5) 0.0163(5) -0.0002(4) 0.0053(4) 0.0022(4)
C9 0.0494(9) 0.0388(8) 0.0242(6) 0.0038(5) 0.0168(6) -0.0077(6)
C10 0.0236(6) 0.0300(6) 0.0262(6) -0.0008(5) 0.0084(5) -0.0007(5)

loop_
_atom_type_symbol
_atom_type_scat_dispersion_real
_atom_type_scat_dispersion_imag
_atom_type_scat_Cromer_Mann_a1
_atom_type_scat_Cromer_Mann_b1
_atom_type_scat_Cromer_Mann_a2
_atom_type_scat_Cromer_Mann_b2
_atom_type_scat_Cromer_Mann_a3
_atom_type_scat_Cromer_Mann_b3
_atom_type_scat_Cromer_Mann_a4
_atom_type_scat_Cromer_Mann_b4
_atom_type_scat_Cromer_Mann_c
_atom_type_scat_source
C 0.0033 0.0016 2.3100 20.8439 1.0200 10.2075 1.5886 0.5687 0.8650 51.6512 0.2156 'International Tables Vol C 4.2.6.8 and 6.1.1.4'
H 0.0000 0.0000 0.4930 10.5109 0.3229 26.1257 0.1402 3.1424 0.0408 57.7998 0.0030 'International Tables Vol C 4.2.6.8 and 6.1.1.4'
O 0.0106 0.0060 3.0485 13.2771 2.2868 5.7011 1.5463 0.3239 0.8670 32.9089 0.2508 'International Tables Vol C 4.2.6.8 and 6.1.1.4'

loop_
_geom_angle_atom_site_label_1
_geom_angle_site_symmetry_1
_geom_angle_atom_site_label_2
_geom_angle_atom_site_label_3
_geom_angle_site_symmetry_3
_geom_angle
_geom_angle_publ_flag
C2 . O1 C9 . 113.64(10) yes
C3 . O2 C10 . 112.47(9) yes
C8 4_555 C1 C7 4_555 119.60(10) yes
C8 4_555 C1 C2 . 118.57(10) yes
C7 4_555 C1 C2 . 121.82(11) yes
C1 . C2 O1 . 118.03(10) yes
C1 . C2 C3 . 120.96(11) yes
O1 . C2 C3 . 120.93(11) yes
O2 . C3 C2 . 120.32(11) yes
O2 . C3 C4 . 118.25(10) yes
C2 . C3 C4 . 121.42(11) yes
C3 . C4 C5 . 122.09(11) yes
C3 . C4 C8 . 118.63(10) yes
C5 . C4 C8 . 119.28(11) yes
C4 . C5 C6 . 120.41(11) yes
C4 . C5 H51 . 119.7 no
C6 . C5 H51 . 119.9 no
C5 . C6 C7 . 121.07(11) yes
C5 . C6 H61 . 119.5 no
C7 . C6 H61 . 119.4 no
C1 4_555 C7 C6 . 120.01(11) yes
C1 4_555 C7 H71 . 119.8 no
C6 . C7 H71 . 120.2 no
C8 4_555 C8 C4 . 119.91(13) yes
C8 4_555 C8 C1 4_555 120.48(13) yes
C4 . C8 C1 4_555 119.61(10) yes
O1 . C9 H91 . 109.6 no
O1 . C9 H92 . 109.3 no
H91 . C9 H92 . 109.5 no
O1 . C9 H93 . 109.5 no
H91 . C9 H93 . 109.5 no
H92 . C9 H93 . 109.5 no
O2 . C10 H101 . 109.5 no
O2 . C10 H102 . 109.5 no
H101 . C10 H102 . 109.5 no
O2 . C10 H103 . 109.4 no
H101 . C10 H103 . 109.5 no
H102 . C10 H103 . 109.5 no

loop_
_geom_bond_atom_site_label_1
_geom_bond_atom_site_label_2
_geom_bond_site_symmetry_2
_geom_bond_distance
_geom_bond_publ_flag
O1 C2 . 1.3752(14) yes
O1 C9 . 1.4307(17) yes
O2 C3 . 1.3816(14) yes
O2 C10 . 1.4405(16) yes
C1 C8 4_555 1.4214(16) yes
C1 C7 4_555 1.4043(16) yes
C1 C2 . 1.4442(16) yes
C2 C3 . 1.3647(16) yes
C3 C4 . 1.4410(17) yes
C4 C5 . 1.4008(16) yes
C4 C8 . 1.4246(16) yes
C5 C6 . 1.3917(17) yes
C5 H51 . 0.950 no
C6 C7 . 1.3914(17) yes
C6 H61 . 0.950 no
C7 H71 . 0.950 no
C8 C8 4_555 1.428(2) yes
C9 H91 . 0.950 no
C9 H92 . 0.950 no
C9 H93 . 0.950 no
C10 H101 . 0.950 no
C10 H102 . 0.950 no
C10 H103 . 0.950 no
